data_7020670
loop_
_publ_author_name
'Laurila, Elina'
'Oresmaa, Larisa'
'Hassinen, Jorma'
'Hirva, Pipsa'
'Haukka, Matti'

_publ_section_title
;
 Neutral one-dimensional metal chains consisting of alternating anionic
 and cationic rhodium complexes.
;
_journal_issue 2
_journal_name_full 'Dalton transactions (Cambridge, England : 2003)'
_journal_page_first 395
_journal_page_last 398
_journal_paper_doi 10.1039/c2dt31671d
_journal_volume 42
_journal_year 2013
_chemical_absolute_configuration unk
_chemical_formula_moiety 'C12 H8 N2 O2 Rh, C2 Cl2 O2 Rh'
_chemical_formula_sum 'C14 H8 Cl2 N2 O4 Rh2'
_chemical_formula_weight 544.94
_chemical_name_systematic
;
?
;
_space_group_IT_number 82
_symmetry_cell_setting tetragonal
_symmetry_space_group_name_Hall 'I -4'
_symmetry_space_group_name_H-M 'I -4'
_atom_sites_solution_hydrogens geom
_atom_sites_solution_primary direct
_atom_sites_solution_secondary difmap
_audit_creation_method SHELXL-97
_cell_angle_alpha 90.00
_cell_angle_beta 90.00
_cell_angle_gamma 90.00
_cell_formula_units_Z 8
_cell_length_a 22.1438(8)
_cell_length_b 22.1438(8)
_cell_length_c 6.7080(3)
_cell_measurement_reflns_used 3740
_cell_measurement_temperature 100(2)
_cell_measurement_theta_max 33.77
_cell_measurement_theta_min 2.60
_cell_volume 3289.3(2)
_computing_cell_refinement 'SAINT (Bruker AXS, 2009)'
_computing_data_collection 'APEX2 (Bruker AXS, 2010)'
_computing_data_reduction 'SAINT (Bruker AXS, 2009)'
_computing_molecular_graphics 'Diamond v.3.2e (Brandenburg, 2010)'
_computing_publication_material 'SHELXL-97 (Sheldrick, 2008)'
_computing_structure_refinement 'SHELXL-97 (Sheldrick, 2008)'
_computing_structure_solution 'SHELXS-97 (Sheldrick, 2008)'
_diffrn_ambient_temperature 100(2)
_diffrn_detector_area_resol_mean 16
_diffrn_measured_fraction_theta_full 1.000
_diffrn_measured_fraction_theta_max 1.000
_diffrn_measurement_device '62mm x 62mm CCD camera on three-circle goniostat'
_diffrn_measurement_device_type 'Bruker SMART APEX II CCD'
_diffrn_measurement_method '\f scans and \w scans'
_diffrn_radiation_monochromator 'flat graphite crystal'
_diffrn_radiation_source 'fine-focus sealed tube'
_diffrn_radiation_type MoK\a
_diffrn_radiation_wavelength 0.71073
_diffrn_reflns_av_R_equivalents 0.0310
_diffrn_reflns_av_sigmaI/netI 0.0398
_diffrn_reflns_limit_h_max 24
_diffrn_reflns_limit_h_min -28
_diffrn_reflns_limit_k_max 7
_diffrn_reflns_limit_k_min -28
_diffrn_reflns_limit_l_max 8
_diffrn_reflns_limit_l_min -8
_diffrn_reflns_number 9669
_diffrn_reflns_theta_full 27.49
_diffrn_reflns_theta_max 27.49
_diffrn_reflns_theta_min 1.30
_exptl_absorpt_coefficient_mu 2.352
_exptl_absorpt_correction_T_max 0.8776
_exptl_absorpt_correction_T_min 0.6648
_exptl_absorpt_correction_type numerical
_exptl_absorpt_process_details 'SADABS (Sheldrick, 2008)'
_exptl_crystal_colour red
_exptl_crystal_density_diffrn 2.201
_exptl_crystal_density_method 'not measured'
_exptl_crystal_description needle
_exptl_crystal_F_000 2096
_exptl_crystal_size_max 0.19
_exptl_crystal_size_mid 0.08
_exptl_crystal_size_min 0.06
_refine_diff_density_max 1.150
_refine_diff_density_min -0.378
_refine_diff_density_rms 0.089
_refine_ls_abs_structure_details 'Flack H D (1983), Acta Cryst. A39, 876-881'
_refine_ls_abs_structure_Flack 0.59(3)
_refine_ls_extinction_method none
_refine_ls_goodness_of_fit_ref 1.042
_refine_ls_hydrogen_treatment constr
_refine_ls_matrix_type full
_refine_ls_number_parameters 218
_refine_ls_number_reflns 3785
_refine_ls_number_restraints 0
_refine_ls_restrained_S_all 1.042
_refine_ls_R_factor_all 0.0290
_refine_ls_R_factor_gt 0.0247
_refine_ls_shift/su_max 0.001
_refine_ls_shift/su_mean 0.000
_refine_ls_structure_factor_coef Fsqd
_refine_ls_weighting_details 'calc w=1/[\s^2^(Fo^2^)+(0.0168P)^2^+0.0000P] where P=(Fo^2^+2Fc^2^)/3'
_refine_ls_weighting_scheme calc
_refine_ls_wR_factor_gt 0.0507
_refine_ls_wR_factor_ref 0.0522
_reflns_number_gt 3504
_reflns_number_total 3785
_reflns_threshold_expression >2sigma(I)
_cod_data_source_file c2dt31671d.txt
_cod_data_source_block 1
_cod_database_code 7020670

loop_
_symmetry_equiv_pos_as_xyz
'x, y, z'
'y, -x, -z'
'-x, -y, z'
'-y, x, -z'
'x+1/2, y+1/2, z+1/2'
'y+1/2, -x+1/2, -z+1/2'
'-x+1/2, -y+1/2, z+1/2'
'-y+1/2, x+1/2, -z+1/2'

loop_
_atom_site_label
_atom_site_type_symbol
_atom_site_fract_x
_atom_site_fract_y
_atom_site_fract_z
_atom_site_U_iso_or_equiv
_atom_site_adp_type
_atom_site_occupancy
_atom_site_symmetry_multiplicity
_atom_site_calc_flag
_atom_site_refinement_flags
Rh1 Rh 0.207829(12) 0.489708(12) 0.63516(4) 0.01273(7) Uani 1 1 d .
Rh2 Rh 0.217737(12) 0.482910(13) 0.14220(5) 0.01492(7) Uani 1 1 d .
Cl1 Cl 0.32197(4) 0.50117(4) 0.20209(14) 0.0196(2) Uani 1 1 d .
Cl2 Cl 0.19804(4) 0.58758(4) 0.12619(17) 0.0211(2) Uani 1 1 d .
O1 O 0.07874(11) 0.45093(13) 0.5906(5) 0.0286(8) Uani 1 1 d .
O2 O 0.16333(12) 0.61734(11) 0.6119(4) 0.0232(6) Uani 1 1 d .
O3 O 0.24766(13) 0.35202(11) 0.1259(5) 0.0296(7) Uani 1 1 d .
O4 O 0.08627(13) 0.45877(13) 0.0906(5) 0.0306(8) Uani 1 1 d .
N1 N 0.29745(13) 0.51090(13) 0.6935(4) 0.0149(7) Uani 1 1 d .
N2 N 0.24720(12) 0.40490(13) 0.6339(6) 0.0135(6) Uani 1 1 d .
C1 C 0.12776(17) 0.46503(16) 0.6007(6) 0.0180(9) Uani 1 1 d .
C2 C 0.18007(16) 0.56928(16) 0.6227(8) 0.0179(8) Uani 1 1 d .
C3 C 0.23544(17) 0.40197(17) 0.1369(7) 0.0200(9) Uani 1 1 d .
C4 C 0.13662(19) 0.46794(17) 0.1064(6) 0.0211(9) Uani 1 1 d .
C10 C 0.31880(17) 0.56689(17) 0.7239(6) 0.0211(9) Uani 1 1 d .
H10 H 0.2912 0.5998 0.7245 0.025 Uiso 1 1 calc R
C11 C 0.37922(17) 0.57836(18) 0.7543(6) 0.0243(9) Uani 1 1 d .
H11 H 0.3935 0.6185 0.7715 0.029 Uiso 1 1 calc R
C12 C 0.41857(17) 0.52964(19) 0.7591(6) 0.0254(9) Uani 1 1 d .
H12 H 0.4605 0.5362 0.7796 0.030 Uiso 1 1 calc R
C13 C 0.39689(17) 0.47180(18) 0.7341(7) 0.0219(9) Uani 1 1 d .
H13 H 0.4235 0.4382 0.7392 0.026 Uiso 1 1 calc R
C14 C 0.33540(16) 0.46337(16) 0.7013(6) 0.0158(8) Uani 1 1 d .
C15 C 0.30752(15) 0.40409(15) 0.6732(5) 0.0134(7) Uani 1 1 d .
C16 C 0.33864(16) 0.34948(16) 0.6864(6) 0.0188(8) Uani 1 1 d .
H16 H 0.3804 0.3490 0.7189 0.023 Uiso 1 1 calc R
C17 C 0.30798(16) 0.29569(15) 0.6515(6) 0.0206(8) Uani 1 1 d .
H17 H 0.3285 0.2581 0.6612 0.025 Uiso 1 1 calc R
C18 C 0.24723(16) 0.29750(16) 0.6026(6) 0.0199(8) Uani 1 1 d .
H18 H 0.2256 0.2615 0.5735 0.024 Uiso 1 1 calc R
C19 C 0.21901(16) 0.35294(16) 0.5972(6) 0.0167(8) Uani 1 1 d .
H19 H 0.1772 0.3542 0.5655 0.020 Uiso 1 1 calc R

loop_
_atom_site_aniso_label
_atom_site_aniso_U_11
_atom_site_aniso_U_22
_atom_site_aniso_U_33
_atom_site_aniso_U_23
_atom_site_aniso_U_13
_atom_site_aniso_U_12
Rh1 0.01069(13) 0.01128(14) 0.01622(15) -0.00065(13) -0.00017(13) 0.00034(11)
Rh2 0.02145(15) 0.00995(14) 0.01337(14) 0.00049(14) -0.00180(14) 0.00159(11)
Cl1 0.0220(5) 0.0177(4) 0.0193(5) -0.0003(4) -0.0012(4) 0.0039(4)
Cl2 0.0291(5) 0.0116(4) 0.0227(5) 0.0001(4) -0.0068(5) 0.0036(4)
O1 0.0111(13) 0.0282(16) 0.046(2) -0.0028(14) -0.0026(14) 0.0000(11)
O2 0.0334(14) 0.0177(13) 0.0185(15) -0.0008(12) -0.0010(14) 0.0064(11)
O3 0.0455(17) 0.0123(12) 0.0310(17) 0.0005(14) 0.0028(17) 0.0059(12)
O4 0.0297(16) 0.0260(16) 0.036(2) -0.0009(14) -0.0044(15) -0.0025(13)
N1 0.0174(15) 0.0164(15) 0.0109(15) 0.0005(13) -0.0028(13) -0.0031(12)
N2 0.0120(13) 0.0143(14) 0.0143(16) 0.0001(15) -0.0020(15) -0.0007(11)
C1 0.0214(19) 0.0112(17) 0.021(2) 0.0022(16) -0.0005(18) 0.0053(16)
C2 0.0187(17) 0.0193(19) 0.016(2) 0.0008(19) 0.0002(19) 0.0036(15)
C3 0.0287(19) 0.0225(19) 0.0087(19) 0.0062(19) 0.005(2) -0.0008(16)
C4 0.030(2) 0.0162(18) 0.017(2) -0.0002(17) -0.0019(19) 0.0044(17)
C10 0.024(2) 0.0154(18) 0.024(2) 0.0004(16) 0.0014(17) -0.0059(16)
C11 0.024(2) 0.024(2) 0.025(2) 0.0013(17) -0.0038(18) -0.0128(18)
C12 0.0136(18) 0.034(2) 0.029(2) 0.0003(19) -0.0008(16) -0.0083(18)
C13 0.0153(18) 0.027(2) 0.024(2) 0.0003(17) -0.0012(16) -0.0001(16)
C14 0.0169(18) 0.0184(18) 0.0122(18) -0.0005(15) 0.0032(14) -0.0050(15)
C15 0.0119(15) 0.0162(16) 0.0120(19) -0.0015(15) 0.0029(14) 0.0021(13)
C16 0.0152(17) 0.0225(19) 0.019(2) 0.0009(16) -0.0008(15) 0.0031(15)
C17 0.0230(18) 0.0177(17) 0.021(2) 0.0025(18) 0.0032(18) 0.0047(14)
C18 0.0234(18) 0.0118(16) 0.025(2) 0.0012(15) -0.0008(17) -0.0036(14)
C19 0.0184(17) 0.0144(17) 0.017(2) 0.0008(15) 0.0015(16) -0.0005(15)

loop_
_atom_type_symbol
_atom_type_description
_atom_type_scat_dispersion_real
_atom_type_scat_dispersion_imag
_atom_type_scat_source
C C 0.0033 0.0016 'International Tables Vol C Tables 4.2.6.8 and 6.1.1.4'
H H 0.0000 0.0000 'International Tables Vol C Tables 4.2.6.8 and 6.1.1.4'
N N 0.0061 0.0033 'International Tables Vol C Tables 4.2.6.8 and 6.1.1.4'
O O 0.0106 0.0060 'International Tables Vol C Tables 4.2.6.8 and 6.1.1.4'
Cl Cl 0.1484 0.1585 'International Tables Vol C Tables 4.2.6.8 and 6.1.1.4'
Rh Rh -1.1178 0.9187 'International Tables Vol C Tables 4.2.6.8 and 6.1.1.4'

loop_
_geom_angle_atom_site_label_1
_geom_angle_atom_site_label_2
_geom_angle_atom_site_label_3
_geom_angle
_geom_angle_site_symmetry_3
_geom_angle_publ_flag
C2 Rh1 C1 87.59(15) . yes
C2 Rh1 N2 173.68(14) . ?
C1 Rh1 N2 97.69(13) . ?
C2 Rh1 N1 96.31(14) . ?
C1 Rh1 N1 174.66(14) . ?
N2 Rh1 N1 78.65(11) . yes
C2 Rh1 Rh2 91.14(16) . ?
C1 Rh1 Rh2 85.77(13) . ?
N2 Rh1 Rh2 85.82(11) . ?
N1 Rh1 Rh2 97.75(8) . ?
C2 Rh1 Rh2 96.17(16) 1_556 ?
C1 Rh1 Rh2 99.86(13) 1_556 ?
N2 Rh1 Rh2 86.38(11) 1_556 ?
N1 Rh1 Rh2 76.15(8) 1_556 ?
Rh2 Rh1 Rh2 170.927(11) 1_556 yes
C3 Rh2 C4 91.72(17) . yes
C3 Rh2 Cl2 175.92(14) . ?
C4 Rh2 Cl2 89.46(12) . ?
C3 Rh2 Cl1 87.82(12) . ?
C4 Rh2 Cl1 177.71(14) . ?
Cl2 Rh2 Cl1 91.15(3) . yes
C3 Rh2 Rh1 94.46(15) . ?
C4 Rh2 Rh1 94.22(13) . ?
Cl2 Rh2 Rh1 89.35(3) . ?
Cl1 Rh2 Rh1 83.57(2) . ?
C10 N1 C14 119.7(3) . ?
C10 N1 Rh1 125.0(3) . ?
C14 N1 Rh1 115.3(2) . ?
C19 N2 C15 119.0(3) . ?
C19 N2 Rh1 125.9(2) . ?
C15 N2 Rh1 115.1(2) . ?
O1 C1 Rh1 176.2(4) . ?
O2 C2 Rh1 178.9(5) . ?
O3 C3 Rh2 177.1(4) . ?
O4 C4 Rh2 177.8(4) . ?
N1 C10 C11 122.4(4) . ?
N1 C10 H10 118.8 . ?
C11 C10 H10 118.8 . ?
C10 C11 C12 118.0(4) . ?
C10 C11 H11 121.0 . ?
C12 C11 H11 121.0 . ?
C13 C12 C11 120.1(4) . ?
C13 C12 H12 120.0 . ?
C11 C12 H12 120.0 . ?
C12 C13 C14 119.0(4) . ?
C12 C13 H13 120.5 . ?
C14 C13 H13 120.5 . ?
N1 C14 C13 120.8(3) . ?
N1 C14 C15 115.6(3) . ?
C13 C14 C15 123.6(3) . ?
N2 C15 C16 120.6(3) . ?
N2 C15 C14 115.3(3) . ?
C16 C15 C14 124.1(3) . ?
C17 C16 C15 119.4(3) . ?
C17 C16 H16 120.3 . ?
C15 C16 H16 120.3 . ?
C18 C17 C16 119.3(3) . ?
C18 C17 H17 120.4 . ?
C16 C17 H17 120.4 . ?
C19 C18 C17 118.2(4) . ?
C19 C18 H18 120.9 . ?
C17 C18 H18 120.9 . ?
N2 C19 C18 123.5(3) . ?
N2 C19 H19 118.2 . ?
C18 C19 H19 118.2 . ?

loop_
_geom_bond_atom_site_label_1
_geom_bond_atom_site_label_2
_geom_bond_distance
_geom_bond_site_symmetry_2
_geom_bond_publ_flag
Rh1 C2 1.868(3) . yes
Rh1 C1 1.870(4) . yes
Rh1 N2 2.070(3) . yes
Rh1 N1 2.077(3) . yes
Rh1 Rh2 3.3174(5) . yes
Rh1 Rh2 3.4116(5) 1_556 yes
Rh2 C3 1.835(4) . yes
Rh2 C4 1.842(4) . yes
Rh2 Cl2 2.3608(9) . yes
Rh2 Cl1 2.3774(10) . yes
O1 C1 1.132(4) . ?
O2 C2 1.129(4) . ?
O3 C3 1.141(4) . ?
O4 C4 1.138(5) . ?
N1 C10 1.342(5) . ?
N1 C14 1.348(5) . ?
N2 C19 1.332(4) . ?
N2 C15 1.362(4) . ?
C10 C11 1.377(5) . ?
C10 H10 0.9500 . ?
C11 C12 1.387(6) . ?
C11 H11 0.9500 . ?
C12 C13 1.378(5) . ?
C12 H12 0.9500 . ?
C13 C14 1.392(5) . ?
C13 H13 0.9500 . ?
C14 C15 1.463(5) . ?
C15 C16 1.395(5) . ?
C16 C17 1.391(5) . ?
C16 H16 0.9500 . ?
C17 C18 1.385(5) . ?
C17 H17 0.9500 . ?
C18 C19 1.378(5) . ?
C18 H18 0.9500 . ?
C19 H19 0.9500 . ?
